data_7247894
loop_
_publ_author_name
'Donaldson, Marryllyn E.'
'Dais, Tyson N.'
'Rowlands, Gareth J.'
'Matheson, Brodie E.'
'Plieger, Paul G.'

_publ_section_title
;
 Adaptable 2,5-bis((1,2,3-triazol-4-yl)methoxy)pyrazine ligands for the
 simple self-assembly of homoleptic 1D coordination polymers
;
_journal_issue 4
_journal_name_full CrystEngComm
_journal_page_first 504
_journal_page_last 516
_journal_paper_doi 10.1039/D3CE01143G
_journal_volume 26
_journal_year 2024
_chemical_formula_moiety 'C26 H26 N8 O2 Zn, 2(Cl O4), 1[CH4O]'
_chemical_formula_sum 'C27 H30 Cl2 N8 O11 Zn'
_chemical_formula_weight 778.86
_space_group_crystal_system triclinic
_space_group_IT_number 2
_space_group_name_Hall '-P 1'
_space_group_name_H-M_alt 'P -1'
_atom_sites_solution_hydrogens geom
_atom_sites_solution_primary direct
_atom_sites_solution_secondary difmap
_audit_creation_date 2023-10-13
_audit_creation_method
;
Olex2 1.5
(compiled 2023.08.24 svn.re1ec1418 for OlexSys, GUI svn.r6817)
;
_audit_update_record
;
2023-10-14 deposited with the CCDC.	2023-12-13 downloaded from the CCDC.
;
_cell_angle_alpha 85.637(2)
_cell_angle_beta 84.688(2)
_cell_angle_gamma 88.395(2)
_cell_formula_units_Z 2
_cell_length_a 9.8837(5)
_cell_length_b 12.5723(6)
_cell_length_c 13.0446(7)
_cell_measurement_reflns_used 9888
_cell_measurement_temperature 100
_cell_measurement_theta_max 74.96
_cell_measurement_theta_min 3.53
_cell_volume 1608.94(14)
_computing_molecular_graphics 'Olex2 1.5 (Dolomanov et al., 2009)'
_computing_publication_material 'Olex2 1.5 (Dolomanov et al., 2009)'
_computing_structure_refinement 'XL  (Sheldrick, 2008)'
_computing_structure_solution 'olex2.solve 1.5 (Bourhis et al., 2015)'
_diffrn_ambient_temperature 100
_diffrn_measured_fraction_theta_full 0.951
_diffrn_measured_fraction_theta_max 0.951
_diffrn_measurement_device_type 'D8 Venture'
_diffrn_measurement_method '\f and \w scans'
_diffrn_radiation_type CuK\a
_diffrn_radiation_wavelength 1.54178
_diffrn_reflns_av_R_equivalents 0.0362
_diffrn_reflns_av_unetI/netI 0.0400
_diffrn_reflns_Laue_measured_fraction_full 0.951
_diffrn_reflns_Laue_measured_fraction_max 0.951
_diffrn_reflns_limit_h_max 11
_diffrn_reflns_limit_h_min -11
_diffrn_reflns_limit_k_max 14
_diffrn_reflns_limit_k_min -15
_diffrn_reflns_limit_l_max 15
_diffrn_reflns_limit_l_min -15
_diffrn_reflns_number 19080
_diffrn_reflns_point_group_measured_fraction_full 0.951
_diffrn_reflns_point_group_measured_fraction_max 0.951
_diffrn_reflns_theta_full 67.679
_diffrn_reflns_theta_max 68.204
_diffrn_reflns_theta_min 3.412
_exptl_absorpt_coefficient_mu 3.225
_exptl_absorpt_correction_T_max 0.7539
_exptl_absorpt_correction_T_min 0.4144
_exptl_absorpt_correction_type multi-scan
_exptl_absorpt_process_details
;
SADABS-2016/2 (Bruker,2016/2) was used for absorption correction.
wR2(int) was 0.1803 before and 0.1057 after correction.
The Ratio of minimum to maximum transmission is 0.5497.
The \l/2 correction factor is Not present.
;
_exptl_crystal_colour 'clear yellowish white'
_exptl_crystal_colour_lustre clear
_exptl_crystal_colour_modifier yellowish
_exptl_crystal_colour_primary white
_exptl_crystal_density_diffrn 1.608
_exptl_crystal_description plate
_exptl_crystal_F_000 800
_exptl_crystal_recrystallization_method 'Et2O into MeCN/MeOH solution'
_exptl_crystal_size_max 0.05
_exptl_crystal_size_mid 0.05
_exptl_crystal_size_min 0.03
_refine_diff_density_max 0.649
_refine_diff_density_min -0.580
_refine_diff_density_rms 0.085
_refine_ls_extinction_coef 0.0033(4)
_refine_ls_extinction_expression Fc^*^=kFc[1+0.001xFc^2^\l^3^/sin(2\q)]^-1/4^
_refine_ls_extinction_method 'SHELXL-2019/1 (Sheldrick 2019)'
_refine_ls_goodness_of_fit_ref 1.044
_refine_ls_hydrogen_treatment constr
_refine_ls_matrix_type full
_refine_ls_number_parameters 425
_refine_ls_number_reflns 5600
_refine_ls_number_restraints 0
_refine_ls_restrained_S_all 1.044
_refine_ls_R_factor_all 0.0491
_refine_ls_R_factor_gt 0.0483
_refine_ls_shift/su_max 0.001
_refine_ls_shift/su_mean 0.000
_refine_ls_structure_factor_coef Fsqd
_refine_ls_weighting_details 'w=1/[\s^2^(Fo^2^)+(0.0570P)^2^+3.7299P] where P=(Fo^2^+2Fc^2^)/3'
_refine_ls_weighting_scheme calc
_refine_ls_wR_factor_gt 0.1272
_refine_ls_wR_factor_ref 0.1279
_reflns_Friedel_coverage 0.000
_reflns_number_gt 5467
_reflns_number_total 5600
_reflns_threshold_expression 'I > 2\s(I)'
_cod_data_source_file d3ce01143g2.cif
_cod_data_source_block DT1_4A
_cod_depositor_comments 'Adding full bibliography for 7247889--7247898.cif.'
_cod_database_code 7247894
_shelx_shelxl_version_number 2019/1
_shelx_space_group_comment
;
The symmetry employed for this shelxl refinement is uniquely defined
by the following loop, which should always be used as a source of
symmetry information in preference to the above space-group names.
They are only intended as comments.
;
_shelx_estimated_absorpt_t_max 0.909
_shelx_estimated_absorpt_t_min 0.855
_olex2_refinement_description
;
1. Fixed Uiso
 At 1.2 times of:
  All C(H) groups, All C(H,H) groups
2.a Secondary CH2 refined with riding coordinates:
 C4(H4A,H4B), C3(H3A,H3B), C16(H16A,H16B), C7(H7A,H7B), C17(H17A,H17B),
 C20(H20A,H20B)
2.b Aromatic/amide H refined with riding coordinates:
 C1(H1), C13(H13), C6(H6), C14(H14), C9(H9), C10(H10), C12(H12), C11(H11),
 C22(H22), C19(H19), C24(H24), C26(H26), C25(H25), C23(H23)
;
_smtbx_masks_void_probe_radius 1.2
_smtbx_masks_void_truncation_radius 1.2
_olex2_submission_special_instructions 'No special instructions were received'

loop_
_space_group_symop_operation_xyz
'x, y, z'
'-x, -y, -z'

loop_
_atom_site_label
_atom_site_type_symbol
_atom_site_fract_x
_atom_site_fract_y
_atom_site_fract_z
_atom_site_U_iso_or_equiv
_atom_site_adp_type
_atom_site_occupancy
_atom_site_site_symmetry_order
_atom_site_calc_flag
_atom_site_refinement_flags_posn
_atom_site_refinement_flags_adp
_atom_site_refinement_flags_occupancy
_atom_site_disorder_assembly
_atom_site_disorder_group
Zn1 Zn 0.76055(3) 0.65225(3) 0.86500(2) 0.01352(14) Uani 1 1 d . . . . .
Cl02 Cl 0.31404(7) 0.74465(5) 1.09255(5) 0.02263(18) Uani 1 1 d . . . . .
Cl03 Cl 0.79658(9) 0.57732(6) 0.31542(6) 0.0324(2) Uani 1 1 d . . . . .
O1 O 0.8332(2) 0.75303(15) 0.97937(15) 0.0194(4) Uani 1 1 d . . . . .
O2 O 0.6638(2) 0.56948(18) 0.75307(15) 0.0266(5) Uani 1 1 d . . . . .
O4 O 0.2200(2) 0.83385(19) 1.08889(19) 0.0327(5) Uani 1 1 d . . . . .
O5 O 0.4490(2) 0.78266(18) 1.0990(2) 0.0376(6) Uani 1 1 d . . . . .
N2 N 0.6534(2) 0.79626(18) 0.85256(18) 0.0172(5) Uani 1 1 d . . . . .
O3 O 0.3106(3) 0.68842(18) 1.00094(18) 0.0354(6) Uani 1 1 d . . . . .
N1 N 0.9071(2) 0.55985(18) 0.94664(17) 0.0157(5) Uani 1 1 d . . . . .
N4 N 0.5463(2) 0.93432(19) 0.80047(19) 0.0206(5) Uani 1 1 d . . . . .
O7 O 0.8054(3) 0.4926(2) 0.24825(19) 0.0414(6) Uani 1 1 d . . . . .
N5 N 0.6022(2) 0.56141(17) 0.94892(17) 0.0158(5) Uani 1 1 d . . . . .
N3 N 0.5771(2) 0.83368(19) 0.77927(19) 0.0208(5) Uani 1 1 d . . . . .
N6 N 0.8849(2) 0.66650(19) 0.73022(18) 0.0206(5) Uani 1 1 d . . . . .
O6 O 0.2775(3) 0.6738(2) 1.18150(18) 0.0375(6) Uani 1 1 d . . . . .
O9 O 0.7617(3) 0.5361(2) 0.41971(19) 0.0465(7) Uani 1 1 d . . . . .
O10 O 0.9257(3) 0.6286(3) 0.3090(2) 0.0504(7) Uani 1 1 d . . . . .
O8 O 0.6942(3) 0.6526(2) 0.2819(2) 0.0460(7) Uani 1 1 d . . . . .
C1 C 0.9459(3) 0.4619(2) 0.9195(2) 0.0161(5) Uani 1 1 d . . . . .
H1 H 0.908862 0.433599 0.862919 0.019 Uiso 1 1 calc R U . . .
N7 N 1.0075(3) 0.7071(2) 0.7152(2) 0.0282(6) Uani 1 1 d . . . . .
N8 N 1.0514(3) 0.6885(2) 0.6181(2) 0.0300(6) Uani 1 1 d . . . . .
C2 C 0.9602(3) 0.5985(2) 1.0265(2) 0.0153(5) Uani 1 1 d . . . . .
C4 C 0.7548(3) 0.8460(2) 1.0067(2) 0.0191(6) Uani 1 1 d . . . . .
H4A H 0.814792 0.905845 1.015315 0.023 Uiso 1 1 calc R U . . .
H4B H 0.696296 0.830992 1.071676 0.023 Uiso 1 1 calc R U . . .
C15 C 0.5161(3) 0.5117(2) 0.8961(2) 0.0170(5) Uani 1 1 d . . . . .
C5 C 0.6705(3) 0.8719(2) 0.9179(2) 0.0180(6) Uani 1 1 d . . . . .
C18 C 0.8524(3) 0.6214(3) 0.6449(2) 0.0260(7) Uani 1 1 d . . . . .
C13 C 0.2541(3) 0.9148(2) 0.8310(2) 0.0241(6) Uani 1 1 d . . . . .
H13 H 0.308763 0.854968 0.851561 0.029 Uiso 1 1 calc R U . . .
C6 C 0.6015(3) 0.9618(2) 0.8847(2) 0.0216(6) Uani 1 1 d . . . . .
H6 H 0.594176 1.028613 0.914522 0.026 Uiso 1 1 calc R U . . .
C14 C 0.5864(3) 0.5499(2) 1.0522(2) 0.0173(5) Uani 1 1 d . . . . .
H14 H 0.646617 0.584652 1.090740 0.021 Uiso 1 1 calc R U . . .
C3 C 0.9152(3) 0.7074(2) 1.0567(2) 0.0180(6) Uani 1 1 d . . . . .
H3A H 0.862014 0.702381 1.124949 0.022 Uiso 1 1 calc R U . . .
H3B H 0.995030 0.752204 1.060830 0.022 Uiso 1 1 calc R U . . .
C9 C 0.2320(3) 1.0891(2) 0.7440(2) 0.0229(6) Uani 1 1 d . . . . .
H9 H 0.272260 1.148856 0.704985 0.027 Uiso 1 1 calc R U . . .
C8 C 0.3126(3) 1.0009(2) 0.7724(2) 0.0209(6) Uani 1 1 d . . . . .
C10 C 0.0933(3) 1.0899(2) 0.7727(2) 0.0255(6) Uani 1 1 d . . . . .
H10 H 0.038189 1.149485 0.752367 0.031 Uiso 1 1 calc R U . . .
C12 C 0.1145(3) 0.9162(3) 0.8598(2) 0.0282(7) Uani 1 1 d . . . . .
H12 H 0.074058 0.856898 0.899338 0.034 Uiso 1 1 calc R U . . .
C16 C 0.5343(3) 0.5235(3) 0.7796(2) 0.0229(6) Uani 1 1 d . . . . .
H16A H 0.530888 0.453099 0.750892 0.028 Uiso 1 1 calc R U . . .
H16B H 0.461802 0.570443 0.752256 0.028 Uiso 1 1 calc R U . . .
C7 C 0.4610(3) 1.0008(3) 0.7330(2) 0.0259(7) Uani 1 1 d . . . . .
H7A H 0.471101 0.974187 0.663107 0.031 Uiso 1 1 calc R U . . .
H7B H 0.493494 1.075009 0.726941 0.031 Uiso 1 1 calc R U . . .
C21 C 1.1897(3) 0.8223(3) 0.5092(2) 0.0304(7) Uani 1 1 d . . . . .
C11 C 0.0353(3) 1.0029(3) 0.8312(2) 0.0283(7) Uani 1 1 d . . . . .
H11 H -0.059532 1.003491 0.851480 0.034 Uiso 1 1 calc R U . . .
C22 C 1.1701(4) 0.9206(3) 0.5523(3) 0.0342(8) Uani 1 1 d . . . . .
H22 H 1.156066 0.922932 0.625145 0.041 Uiso 1 1 calc R U . . .
C19 C 0.9583(4) 0.6376(3) 0.5712(3) 0.0353(8) Uani 1 1 d . . . . .
H19 H 0.965212 0.617536 0.502096 0.042 Uiso 1 1 calc R U . . .
C17 C 0.7214(4) 0.5637(3) 0.6492(2) 0.0368(8) Uani 1 1 d . . . . .
H17A H 0.660646 0.598811 0.600020 0.044 Uiso 1 1 calc R U . . .
H17B H 0.737805 0.488578 0.632761 0.044 Uiso 1 1 calc R U . . .
C20 C 1.1904(4) 0.7214(3) 0.5778(3) 0.0358(8) Uani 1 1 d . . . . .
H20A H 1.235212 0.663755 0.538641 0.043 Uiso 1 1 calc R U . . .
H20B H 1.244063 0.731747 0.636578 0.043 Uiso 1 1 calc R U . . .
C24 C 1.1887(4) 1.0113(3) 0.3829(3) 0.0411(9) Uani 1 1 d . . . . .
H24 H 1.187582 1.075379 0.339400 0.049 Uiso 1 1 calc R U . . .
C26 C 1.2091(4) 0.8199(3) 0.4026(3) 0.0374(8) Uani 1 1 d . . . . .
H26 H 1.223197 0.753494 0.372571 0.045 Uiso 1 1 calc R U . . .
C25 C 1.2081(4) 0.9131(4) 0.3402(3) 0.0404(9) Uani 1 1 d . . . . .
H25 H 1.220737 0.910575 0.267378 0.048 Uiso 1 1 calc R U . . .
C23 C 1.1710(4) 1.0149(3) 0.4895(3) 0.0423(9) Uani 1 1 d . . . . .
H23 H 1.159551 1.081625 0.519273 0.051 Uiso 1 1 calc R U . . .

loop_
_atom_site_aniso_label
_atom_site_aniso_U_11
_atom_site_aniso_U_22
_atom_site_aniso_U_33
_atom_site_aniso_U_23
_atom_site_aniso_U_13
_atom_site_aniso_U_12
Zn1 0.0153(2) 0.0136(2) 0.0116(2) -0.00216(13) 0.00025(13) -0.00129(13)
Cl02 0.0209(3) 0.0196(3) 0.0274(4) -0.0043(3) -0.0001(3) -0.0019(3)
Cl03 0.0398(5) 0.0340(4) 0.0230(4) -0.0006(3) 0.0016(3) -0.0107(3)
O1 0.0231(10) 0.0178(9) 0.0183(10) -0.0060(8) -0.0053(8) 0.0059(8)
O2 0.0290(11) 0.0370(12) 0.0138(10) -0.0087(8) 0.0078(8) -0.0175(9)
O4 0.0242(11) 0.0314(12) 0.0443(14) -0.0147(10) -0.0066(10) 0.0088(9)
O5 0.0172(11) 0.0254(12) 0.0703(18) -0.0055(11) -0.0030(11) -0.0021(9)
N2 0.0164(11) 0.0186(11) 0.0168(11) -0.0026(9) -0.0005(9) -0.0010(9)
O3 0.0527(15) 0.0262(12) 0.0276(12) -0.0077(9) -0.0022(11) 0.0052(11)
N1 0.0162(11) 0.0171(11) 0.0137(11) -0.0022(8) 0.0000(8) -0.0022(9)
N4 0.0195(12) 0.0183(12) 0.0228(12) 0.0019(9) 0.0007(10) 0.0040(9)
O7 0.0493(16) 0.0455(15) 0.0295(13) -0.0087(11) 0.0011(11) -0.0024(12)
N5 0.0171(11) 0.0140(11) 0.0160(11) -0.0014(8) -0.0002(9) -0.0008(9)
N3 0.0211(12) 0.0216(12) 0.0192(12) 0.0003(9) -0.0017(9) 0.0030(9)
N6 0.0207(12) 0.0242(12) 0.0163(11) -0.0019(9) 0.0026(9) -0.0038(10)
O6 0.0483(15) 0.0379(13) 0.0265(12) 0.0014(10) -0.0032(11) -0.0151(11)
O9 0.0684(19) 0.0455(15) 0.0235(12) -0.0004(11) 0.0095(12) -0.0180(14)
O10 0.0484(16) 0.072(2) 0.0316(14) 0.0001(13) -0.0059(12) -0.0295(15)
O8 0.0473(16) 0.0324(13) 0.0589(18) -0.0005(12) -0.0087(13) -0.0040(12)
C1 0.0167(13) 0.0185(13) 0.0132(12) -0.0028(10) -0.0005(10) -0.0018(10)
N7 0.0270(14) 0.0327(14) 0.0240(13) -0.0019(11) 0.0028(11) -0.0058(11)
N8 0.0286(14) 0.0345(15) 0.0255(14) -0.0020(11) 0.0065(11) -0.0075(11)
C2 0.0148(13) 0.0173(13) 0.0132(12) -0.0009(10) 0.0018(10) -0.0032(10)
C4 0.0210(14) 0.0165(13) 0.0202(14) -0.0071(11) -0.0005(11) 0.0020(11)
C15 0.0186(13) 0.0179(13) 0.0146(13) -0.0022(10) -0.0005(10) -0.0002(10)
C5 0.0165(13) 0.0178(13) 0.0192(14) -0.0029(11) 0.0030(11) -0.0021(10)
C18 0.0307(17) 0.0319(16) 0.0148(14) -0.0043(12) 0.0052(12) -0.0082(13)
C13 0.0261(16) 0.0206(14) 0.0250(15) -0.0008(11) -0.0015(12) 0.0032(12)
C6 0.0194(14) 0.0186(14) 0.0263(15) -0.0035(11) 0.0020(11) -0.0003(11)
C14 0.0166(13) 0.0196(13) 0.0159(13) -0.0028(10) -0.0004(10) -0.0014(10)
C3 0.0193(14) 0.0190(13) 0.0166(13) -0.0032(10) -0.0048(10) 0.0009(11)
C9 0.0284(16) 0.0186(14) 0.0225(14) -0.0037(11) -0.0059(12) 0.0012(12)
C8 0.0219(15) 0.0216(14) 0.0195(14) -0.0040(11) -0.0024(11) 0.0020(11)
C10 0.0254(15) 0.0267(15) 0.0263(15) -0.0107(12) -0.0082(12) 0.0075(12)
C12 0.0283(17) 0.0317(17) 0.0240(15) 0.0010(13) -0.0001(12) -0.0066(13)
C16 0.0226(15) 0.0311(16) 0.0152(14) -0.0014(11) 0.0007(11) -0.0120(12)
C7 0.0226(15) 0.0272(16) 0.0258(15) 0.0089(12) -0.0023(12) 0.0065(12)
C21 0.0258(16) 0.0439(19) 0.0213(15) -0.0029(13) 0.0028(12) -0.0130(14)
C11 0.0214(15) 0.0378(18) 0.0268(16) -0.0087(13) -0.0026(12) 0.0001(13)
C22 0.0384(19) 0.0414(19) 0.0229(16) -0.0012(14) -0.0012(14) -0.0108(15)
C19 0.0394(19) 0.046(2) 0.0206(16) -0.0098(14) 0.0094(14) -0.0169(16)
C17 0.0381(19) 0.060(2) 0.0126(14) -0.0097(14) 0.0069(13) -0.0216(17)
C20 0.0295(18) 0.0387(19) 0.0371(19) -0.0015(15) 0.0089(14) -0.0060(15)
C24 0.0298(18) 0.055(2) 0.0360(19) 0.0142(17) -0.0017(15) -0.0103(16)
C26 0.0316(18) 0.055(2) 0.0252(17) -0.0061(15) 0.0038(14) -0.0146(16)
C25 0.0308(18) 0.069(3) 0.0201(16) 0.0035(16) -0.0002(13) -0.0114(17)
C23 0.045(2) 0.041(2) 0.041(2) -0.0001(16) -0.0021(17) -0.0076(17)

loop_
_atom_type_symbol
_atom_type_description
_atom_type_scat_dispersion_real
_atom_type_scat_dispersion_imag
_atom_type_scat_source
C C 0.0181 0.0091 'International Tables Vol C Tables 4.2.6.8 and 6.1.1.4'
H H 0.0000 0.0000 'International Tables Vol C Tables 4.2.6.8 and 6.1.1.4'
Cl Cl 0.3639 0.7018 'International Tables Vol C Tables 4.2.6.8 and 6.1.1.4'
N N 0.0311 0.0180 'International Tables Vol C Tables 4.2.6.8 and 6.1.1.4'
O O 0.0492 0.0322 'International Tables Vol C Tables 4.2.6.8 and 6.1.1.4'
Zn Zn -1.5491 0.6778 'International Tables Vol C Tables 4.2.6.8 and 6.1.1.4'

loop_
_geom_angle_atom_site_label_1
_geom_angle_atom_site_label_2
_geom_angle_atom_site_label_3
_geom_angle
_geom_angle_site_symmetry_1
_geom_angle_site_symmetry_3
_geom_angle_publ_flag
O2 Zn1 O1 171.56(8) . . ?
N2 Zn1 O1 73.24(8) . . ?
N2 Zn1 O2 98.74(9) . . ?
N2 Zn1 N1 145.63(9) . . ?
N2 Zn1 N5 97.17(9) . . ?
N1 Zn1 O1 72.44(8) . . ?
N1 Zn1 O2 115.43(9) . . ?
N5 Zn1 O1 104.55(8) . . ?
N5 Zn1 O2 73.38(8) . . ?
N5 Zn1 N1 89.58(9) . . ?
N6 Zn1 O1 110.19(9) . . ?
N6 Zn1 O2 73.29(9) . . ?
N6 Zn1 N2 99.82(9) . . ?
N6 Zn1 N1 93.64(9) . . ?
N6 Zn1 N5 144.43(9) . . ?
O4 Cl02 O5 109.34(14) . . ?
O4 Cl02 O3 109.31(14) . . ?
O3 Cl02 O5 109.94(16) . . ?
O6 Cl02 O4 109.94(16) . . ?
O6 Cl02 O5 108.95(16) . . ?
O6 Cl02 O3 109.33(15) . . ?
O7 Cl03 O9 109.95(16) . . ?
O7 Cl03 O10 109.31(18) . . ?
O7 Cl03 O8 107.87(17) . . ?
O9 Cl03 O10 109.26(17) . . ?
O9 Cl03 O8 110.67(18) . . ?
O10 Cl03 O8 109.75(18) . . ?
C4 O1 Zn1 118.98(16) . . ?
C3 O1 Zn1 120.21(15) . . ?
C3 O1 C4 115.2(2) . . ?
C16 O2 Zn1 120.32(16) . . ?
C16 O2 C17 117.2(2) . . ?
C17 O2 Zn1 122.40(18) . . ?
N3 N2 Zn1 128.84(18) . . ?
N3 N2 C5 110.6(2) . . ?
C5 N2 Zn1 120.10(19) . . ?
C1 N1 Zn1 120.70(18) . . ?
C2 N1 Zn1 120.32(18) . . ?
C2 N1 C1 119.0(2) . . ?
N3 N4 C6 112.5(2) . . ?
N3 N4 C7 119.5(2) . . ?
C6 N4 C7 128.0(3) . . ?
C15 N5 Zn1 118.61(18) . . ?
C14 N5 Zn1 123.04(19) . . ?
C14 N5 C15 118.3(2) . . ?
N2 N3 N4 104.9(2) . . ?
N7 N6 Zn1 127.81(19) . . ?
N7 N6 C18 110.9(2) . . ?
C18 N6 Zn1 120.9(2) . . ?
N1 C1 H1 119.7 . . ?
N1 C1 C2 120.6(2) . 2_767 ?
C2 C1 H1 119.7 2_767 . ?
N6 N7 N8 105.0(2) . . ?
N7 N8 C19 112.1(3) . . ?
N7 N8 C20 118.6(3) . . ?
C19 N8 C20 129.2(3) . . ?
N1 C2 C1 120.4(2) . 2_767 ?
N1 C2 C3 118.5(2) . . ?
C1 C2 C3 121.0(2) 2_767 . ?
O1 C4 H4A 110.8 . . ?
O1 C4 H4B 110.8 . . ?
O1 C4 C5 104.6(2) . . ?
H4A C4 H4B 108.9 . . ?
C5 C4 H4A 110.8 . . ?
C5 C4 H4B 110.8 . . ?
N5 C15 C14 120.3(2) . 2_667 ?
N5 C15 C16 118.6(2) . . ?
C14 C15 C16 121.1(2) 2_667 . ?
N2 C5 C4 119.2(2) . . ?
N2 C5 C6 107.7(3) . . ?
C6 C5 C4 133.1(3) . . ?
N6 C18 C19 107.2(3) . . ?
N6 C18 C17 119.0(3) . . ?
C19 C18 C17 133.8(3) . . ?
C8 C13 H13 120.1 . . ?
C8 C13 C12 119.7(3) . . ?
C12 C13 H13 120.1 . . ?
N4 C6 C5 104.3(3) . . ?
N4 C6 H6 127.8 . . ?
C5 C6 H6 127.8 . . ?
N5 C14 C15 121.3(3) . 2_667 ?
N5 C14 H14 119.3 . . ?
C15 C14 H14 119.3 2_667 . ?
O1 C3 C2 107.2(2) . . ?
O1 C3 H3A 110.3 . . ?
O1 C3 H3B 110.3 . . ?
C2 C3 H3A 110.3 . . ?
C2 C3 H3B 110.3 . . ?
H3A C3 H3B 108.5 . . ?
C8 C9 H9 119.9 . . ?
C10 C9 H9 119.9 . . ?
C10 C9 C8 120.1(3) . . ?
C13 C8 C9 119.8(3) . . ?
C13 C8 C7 122.1(3) . . ?
C9 C8 C7 118.0(3) . . ?
C9 C10 H10 120.2 . . ?
C9 C10 C11 119.7(3) . . ?
C11 C10 H10 120.2 . . ?
C13 C12 H12 119.8 . . ?
C11 C12 C13 120.4(3) . . ?
C11 C12 H12 119.8 . . ?
O2 C16 C15 106.1(2) . . ?
O2 C16 H16A 110.5 . . ?
O2 C16 H16B 110.5 . . ?
C15 C16 H16A 110.5 . . ?
C15 C16 H16B 110.5 . . ?
H16A C16 H16B 108.7 . . ?
N4 C7 C8 112.8(2) . . ?
N4 C7 H7A 109.0 . . ?
N4 C7 H7B 109.0 . . ?
C8 C7 H7A 109.0 . . ?
C8 C7 H7B 109.0 . . ?
H7A C7 H7B 107.8 . . ?
C22 C21 C20 120.0(3) . . ?
C26 C21 C22 119.2(3) . . ?
C26 C21 C20 120.8(3) . . ?
C10 C11 H11 119.9 . . ?
C12 C11 C10 120.3(3) . . ?
C12 C11 H11 119.9 . . ?
C21 C22 H22 119.7 . . ?
C23 C22 C21 120.5(3) . . ?
C23 C22 H22 119.7 . . ?
N8 C19 C18 104.7(3) . . ?
N8 C19 H19 127.6 . . ?
C18 C19 H19 127.6 . . ?
O2 C17 C18 104.4(2) . . ?
O2 C17 H17A 110.9 . . ?
O2 C17 H17B 110.9 . . ?
C18 C17 H17A 110.9 . . ?
C18 C17 H17B 110.9 . . ?
H17A C17 H17B 108.9 . . ?
N8 C20 C21 112.3(3) . . ?
N8 C20 H20A 109.1 . . ?
N8 C20 H20B 109.1 . . ?
C21 C20 H20A 109.1 . . ?
C21 C20 H20B 109.1 . . ?
H20A C20 H20B 107.9 . . ?
C25 C24 H24 120.2 . . ?
C23 C24 H24 120.2 . . ?
C23 C24 C25 119.6(4) . . ?
C21 C26 H26 119.8 . . ?
C25 C26 C21 120.3(4) . . ?
C25 C26 H26 119.8 . . ?
C24 C25 H25 119.7 . . ?
C26 C25 C24 120.6(3) . . ?
C26 C25 H25 119.7 . . ?
C22 C23 H23 120.2 . . ?
C24 C23 C22 119.7(4) . . ?
C24 C23 H23 120.2 . . ?

loop_
_geom_bond_atom_site_label_1
_geom_bond_atom_site_label_2
_geom_bond_distance
_geom_bond_site_symmetry_2
_geom_bond_publ_flag
Zn1 O1 2.2101(19) . ?
Zn1 O2 2.162(2) . ?
Zn1 N2 2.075(2) . ?
Zn1 N1 2.141(2) . ?
Zn1 N5 2.132(2) . ?
Zn1 N6 2.049(2) . ?
Cl02 O4 1.437(2) . ?
Cl02 O5 1.442(2) . ?
Cl02 O3 1.437(2) . ?
Cl02 O6 1.433(2) . ?
Cl03 O7 1.426(3) . ?
Cl03 O9 1.433(3) . ?
Cl03 O10 1.438(3) . ?
Cl03 O8 1.441(3) . ?
O1 C4 1.434(3) . ?
O1 C3 1.428(3) . ?
O2 C16 1.421(3) . ?
O2 C17 1.426(4) . ?
N2 N3 1.323(3) . ?
N2 C5 1.348(4) . ?
N1 C1 1.343(4) . ?
N1 C2 1.337(4) . ?
N4 N3 1.336(3) . ?
N4 C6 1.343(4) . ?
N4 C7 1.474(4) . ?
N5 C15 1.339(4) . ?
N5 C14 1.339(4) . ?
N6 N7 1.321(4) . ?
N6 C18 1.355(4) . ?
C1 H1 0.9500 . ?
C1 C2 1.391(4) 2_767 ?
N7 N8 1.335(4) . ?
N8 C19 1.352(5) . ?
N8 C20 1.483(4) . ?
C2 C3 1.498(4) . ?
C4 H4A 0.9900 . ?
C4 H4B 0.9900 . ?
C4 C5 1.499(4) . ?
C15 C14 1.385(4) 2_667 ?
C15 C16 1.510(4) . ?
C5 C6 1.367(4) . ?
C18 C19 1.363(4) . ?
C18 C17 1.496(5) . ?
C13 H13 0.9500 . ?
C13 C8 1.385(4) . ?
C13 C12 1.396(5) . ?
C6 H6 0.9500 . ?
C14 H14 0.9500 . ?
C3 H3A 0.9900 . ?
C3 H3B 0.9900 . ?
C9 H9 0.9500 . ?
C9 C8 1.394(4) . ?
C9 C10 1.387(4) . ?
C8 C7 1.509(4) . ?
C10 H10 0.9500 . ?
C10 C11 1.391(5) . ?
C12 H12 0.9500 . ?
C12 C11 1.372(5) . ?
C16 H16A 0.9900 . ?
C16 H16B 0.9900 . ?
C7 H7A 0.9900 . ?
C7 H7B 0.9900 . ?
C21 C22 1.397(5) . ?
C21 C20 1.496(5) . ?
C21 C26 1.389(5) . ?
C11 H11 0.9500 . ?
C22 H22 0.9500 . ?
C22 C23 1.389(5) . ?
C19 H19 0.9500 . ?
C17 H17A 0.9900 . ?
C17 H17B 0.9900 . ?
C20 H20A 0.9900 . ?
C20 H20B 0.9900 . ?
C24 H24 0.9500 . ?
C24 C25 1.394(6) . ?
C24 C23 1.389(6) . ?
C26 H26 0.9500 . ?
C26 C25 1.375(6) . ?
C25 H25 0.9500 . ?
C23 H23 0.9500 . ?

loop_
_geom_torsion_atom_site_label_1
_geom_torsion_atom_site_label_2
_geom_torsion_atom_site_label_3
_geom_torsion_atom_site_label_4
_geom_torsion
_geom_torsion_site_symmetry_1
_geom_torsion_site_symmetry_2
_geom_torsion_site_symmetry_3
_geom_torsion_site_symmetry_4
_geom_torsion_publ_flag
Zn1 O1 C4 C5 -21.6(3) . . . . ?
Zn1 O1 C3 C2 12.5(3) . . . . ?
Zn1 O2 C16 C15 -19.5(3) . . . . ?
Zn1 O2 C17 C18 1.6(4) . . . . ?
Zn1 N2 N3 N4 -172.08(18) . . . . ?
Zn1 N2 C5 C4 -7.0(3) . . . . ?
Zn1 N2 C5 C6 172.77(18) . . . . ?
Zn1 N1 C1 C2 -179.16(19) . . . 2_767 ?
Zn1 N1 C2 C1 179.17(19) . . . 2_767 ?
Zn1 N1 C2 C3 -0.2(3) . . . . ?
Zn1 N5 C15 C14 178.6(2) . . . 2_667 ?
Zn1 N5 C15 C16 -0.8(3) . . . . ?
Zn1 N5 C14 C15 -178.6(2) . . . 2_667 ?
Zn1 N6 N7 N8 173.9(2) . . . . ?
Zn1 N6 C18 C19 -175.5(2) . . . . ?
Zn1 N6 C18 C17 2.0(4) . . . . ?
O1 C4 C5 N2 18.1(3) . . . . ?
O1 C4 C5 C6 -161.6(3) . . . . ?
N2 C5 C6 N4 0.1(3) . . . . ?
N1 C2 C3 O1 -7.8(3) . . . . ?
N5 C15 C16 O2 12.6(4) . . . . ?
N3 N2 C5 C4 -179.7(2) . . . . ?
N3 N2 C5 C6 0.1(3) . . . . ?
N3 N4 C6 C5 -0.2(3) . . . . ?
N3 N4 C7 C8 95.3(3) . . . . ?
N6 N7 N8 C19 0.4(4) . . . . ?
N6 N7 N8 C20 -177.8(3) . . . . ?
N6 C18 C19 N8 2.2(4) . . . . ?
N6 C18 C17 O2 -2.2(4) . . . . ?
C1 N1 C2 C1 0.0(4) . . . 2_767 ?
C1 N1 C2 C3 -179.4(2) . . . . ?
C1 C2 C3 O1 172.8(2) 2_767 . . . ?
N7 N6 C18 C19 -2.1(4) . . . . ?
N7 N6 C18 C17 175.4(3) . . . . ?
N7 N8 C19 C18 -1.7(4) . . . . ?
N7 N8 C20 C21 -102.3(4) . . . . ?
C2 N1 C1 C2 0.0(4) . . . 2_767 ?
C4 O1 C3 C2 165.9(2) . . . . ?
C4 C5 C6 N4 179.8(3) . . . . ?
C15 N5 C14 C15 0.0(4) . . . 2_667 ?
C5 N2 N3 N4 -0.3(3) . . . . ?
C18 N6 N7 N8 1.0(3) . . . . ?
C13 C8 C7 N4 -29.2(4) . . . . ?
C13 C12 C11 C10 0.4(5) . . . . ?
C6 N4 N3 N2 0.3(3) . . . . ?
C6 N4 C7 C8 -85.1(4) . . . . ?
C14 N5 C15 C14 0.0(4) . . . 2_667 ?
C14 N5 C15 C16 -179.4(2) . . . . ?
C14 C15 C16 O2 -166.8(3) 2_667 . . . ?
C3 O1 C4 C5 -175.3(2) . . . . ?
C9 C8 C7 N4 153.9(3) . . . . ?
C9 C10 C11 C12 -0.6(5) . . . . ?
C8 C13 C12 C11 -0.7(5) . . . . ?
C8 C9 C10 C11 1.0(4) . . . . ?
C10 C9 C8 C13 -1.2(4) . . . . ?
C10 C9 C8 C7 175.7(3) . . . . ?
C12 C13 C8 C9 1.1(4) . . . . ?
C12 C13 C8 C7 -175.8(3) . . . . ?
C16 O2 C17 C18 178.0(3) . . . . ?
C7 N4 N3 N2 180.0(2) . . . . ?
C7 N4 C6 C5 -179.8(3) . . . . ?
C21 C22 C23 C24 1.3(6) . . . . ?
C21 C26 C25 C24 0.5(5) . . . . ?
C22 C21 C20 N8 77.9(4) . . . . ?
C22 C21 C26 C25 -0.5(5) . . . . ?
C19 N8 C20 C21 79.8(5) . . . . ?
C19 C18 C17 O2 174.5(4) . . . . ?
C17 O2 C16 C15 164.1(3) . . . . ?
C17 C18 C19 N8 -174.8(4) . . . . ?
C20 N8 C19 C18 176.3(3) . . . . ?
C20 C21 C22 C23 179.2(3) . . . . ?
C20 C21 C26 C25 179.9(3) . . . . ?
C26 C21 C22 C23 -0.5(5) . . . . ?
C26 C21 C20 N8 -102.5(4) . . . . ?
C25 C24 C23 C22 -1.3(6) . . . . ?
C23 C24 C25 C26 0.4(6) . . . . ?

loop_
_smtbx_masks_void_nr
_smtbx_masks_void_average_x
_smtbx_masks_void_average_y
_smtbx_masks_void_average_z
_smtbx_masks_void_volume
_smtbx_masks_void_count_electrons
_smtbx_masks_void_content
1 0.500 -0.147 0.500 153.3 36.7 '2 MeOH'
